data_2212639
loop_
_publ_author_name
'Ng, Seik Weng'

_publ_section_title
;
 Redetermination of rhodanine at 173 K
;
_journal_coeditor_code LH2312
_journal_issue 3
_journal_name_full 'Acta Crystallographica Section E'
_journal_page_first o1363
_journal_page_last o1364
_journal_paper_doi 10.1107/S1600536807007374
_journal_volume 63
_journal_year 2007
_chemical_formula_iupac 'C3 H3 N O S2'
_chemical_formula_moiety 'C3 H3 N O S2'
_chemical_formula_sum 'C3 H3 N O S2'
_chemical_formula_weight 133.18
_chemical_name_systematic
;
Rhodanine
;
_space_group_IT_number 14
_symmetry_cell_setting monoclinic
_symmetry_space_group_name_Hall '-P 2yn'
_symmetry_space_group_name_H-M 'P 1 21/n 1'
_atom_sites_solution_hydrogens geom
_atom_sites_solution_primary direct
_atom_sites_solution_secondary difmap
_audit_creation_method SHELXL-97
_cell_angle_alpha 90.00
_cell_angle_beta 103.0310(10)
_cell_angle_gamma 90.00
_cell_formula_units_Z 4
_cell_length_a 7.18760(10)
_cell_length_b 7.55740(10)
_cell_length_c 9.9110(2)
_cell_measurement_reflns_used 5868
_cell_measurement_temperature 173(2)
_cell_measurement_theta_max 34.8
_cell_measurement_theta_min 2.7
_cell_volume 524.497(15)
_computing_cell_refinement 'SAINT (Bruker, 2004)'
_computing_data_collection 'APEXII (Bruker, 2004)'
_computing_data_reduction SAINT
_computing_molecular_graphics 'X-SEED (Barbour, 2001)'
_computing_publication_material 'publCIF (Westrip, 2007)'
_computing_structure_refinement 'SHELXL97 (Sheldrick, 1997)'
_computing_structure_solution 'SHELXS97 (Sheldrick, 1997)'
_diffrn_ambient_temperature 173(2)
_diffrn_measured_fraction_theta_full 1.00
_diffrn_measured_fraction_theta_max 1.00
_diffrn_measurement_device_type 'Bruker APEX-II'
_diffrn_measurement_method '\f and \w'
_diffrn_radiation_monochromator graphite
_diffrn_radiation_source 'medium-focus sealed tube'
_diffrn_radiation_type MoK\a
_diffrn_radiation_wavelength 0.71073
_diffrn_reflns_av_R_equivalents 0.0172
_diffrn_reflns_av_sigmaI/netI 0.0116
_diffrn_reflns_limit_h_max 9
_diffrn_reflns_limit_h_min -9
_diffrn_reflns_limit_k_max 9
_diffrn_reflns_limit_k_min -9
_diffrn_reflns_limit_l_max 12
_diffrn_reflns_limit_l_min -12
_diffrn_reflns_number 5865
_diffrn_reflns_theta_full 27.5
_diffrn_reflns_theta_max 27.5
_diffrn_reflns_theta_min 3.2
_diffrn_standards_decay_% 0
_diffrn_standards_interval_count 0
_diffrn_standards_interval_time 0
_diffrn_standards_number 0
_exptl_absorpt_coefficient_mu 0.879
_exptl_absorpt_correction_T_max 0.916
_exptl_absorpt_correction_T_min 0.678
_exptl_absorpt_correction_type multi-scan
_exptl_absorpt_process_details '(SADABS; Sheldrick, 1996)'
_exptl_crystal_colour Colorless
_exptl_crystal_density_diffrn 1.687
_exptl_crystal_density_method 'not measured'
_exptl_crystal_description Plate
_exptl_crystal_F_000 272
_exptl_crystal_size_max 0.75
_exptl_crystal_size_mid 0.38
_exptl_crystal_size_min 0.10
_refine_diff_density_max 0.39
_refine_diff_density_min -0.18
_refine_ls_extinction_method none
_refine_ls_goodness_of_fit_ref 1.05
_refine_ls_hydrogen_treatment refall
_refine_ls_matrix_type full
_refine_ls_number_parameters 76
_refine_ls_number_reflns 1202
_refine_ls_number_restraints 3
_refine_ls_restrained_S_all 1.05
_refine_ls_R_factor_all 0.021
_refine_ls_R_factor_gt 0.020
_refine_ls_shift/su_max 0.001
_refine_ls_shift/su_mean 0.000
_refine_ls_structure_factor_coef Fsqd
_refine_ls_weighting_details 'calc w=1/[\s^2^(Fo^2^)+(0.0302P)^2^+0.2928P] where P=(Fo^2^+2Fc^2^)/3'
_refine_ls_weighting_scheme calc
_refine_ls_wR_factor_gt 0.057
_refine_ls_wR_factor_ref 0.058
_reflns_number_gt 1143
_reflns_number_total 1202
_reflns_threshold_expression I>2\s(I)
_cod_data_source_file lh2312.cif
_cod_data_source_block I
_cod_depositor_comments
;
The following automatic conversions were performed:
'_symmetry_cell_setting' value 'Monoclinic' changed to 'monoclinic'
according to '/home/saulius/struct/CIF-dictionaries/cif_core.dic'
dictionary named 'cif_core.dic' version 2.4.1 from 2010-06-29.

Automatic conversion script
Id: cif_fix_enum 1527 2010-12-29 10:47:43Z saulius 

The following automatic conversions were performed:

'_symmetry_cell_setting' value 'Monoclinic' changed to 'monoclinic'
according to /home/saulius/struct/CIF-dictionaries/cif_core.dic
dictionary named 'cif_core.dic' version 2.4.1 from 2010-06-29.

Automatic conversion script
Id: cif_fix_values 1715 2011-07-08 13:25:40Z adriana 
;
_cod_original_cell_volume 524.50(2)
_cod_original_sg_symbol_H-M 'P 21/n'
_cod_database_code 2212639
_cod_database_fobs_code 2212639

loop_
_symmetry_equiv_pos_as_xyz
'x, y, z'
'-x+1/2, y+1/2, -z+1/2'
'-x, -y, -z'
'x-1/2, -y-1/2, z-1/2'

loop_
_atom_site_type_symbol
_atom_site_label
_atom_site_fract_x
_atom_site_fract_y
_atom_site_fract_z
_atom_site_U_iso_or_equiv
_atom_site_adp_type
_atom_site_calc_flag
_atom_site_refinement_flags
_atom_site_occupancy
S S1 0.52483(4) 0.03297(4) 0.75315(3) 0.01603(11) Uani d . 1
S S2 0.82783(4) 0.03632(4) 0.59006(3) 0.01717(11) Uani d . 1
O O1 0.31280(10) 0.47200(10) 0.58990(10) 0.01596(19) Uani d . 1
N N1 0.55800(10) 0.28080(10) 0.58310(10) 0.0132(2) Uani d D 1
C C1 0.6416(2) 0.1251(2) 0.63470(10) 0.0131(2) Uani d . 1
C C2 0.3490(2) 0.2075(2) 0.73020(10) 0.0142(2) Uani d D 1
C C3 0.4004(2) 0.3361(2) 0.62840(10) 0.0126(2) Uani d . 1
H H1 0.602(2) 0.344(2) 0.5250(10) 0.023(4) Uiso d D 1
H H2 0.221(2) 0.159(2) 0.693(2) 0.023(4) Uiso d D 1
H H3 0.352(2) 0.268(2) 0.8180(10) 0.023(4) Uiso d D 1

loop_
_atom_site_aniso_label
_atom_site_aniso_U_11
_atom_site_aniso_U_22
_atom_site_aniso_U_33
_atom_site_aniso_U_12
_atom_site_aniso_U_13
_atom_site_aniso_U_23
S1 0.0164(2) 0.0155(2) 0.0170(2) 0.00140(10) 0.00540(10) 0.00540(10)
S2 0.0139(2) 0.0191(2) 0.0189(2) 0.00440(10) 0.00460(10) 0.00070(10)
O1 0.0180(4) 0.0151(4) 0.0166(4) 0.0028(3) 0.0077(3) 0.0019(3)
N1 0.0149(4) 0.0129(4) 0.0135(4) 0.0005(4) 0.0067(4) 0.0018(3)
C1 0.0128(5) 0.0143(5) 0.0119(5) -0.0011(4) 0.0021(4) -0.0012(4)
C2 0.0148(5) 0.0140(5) 0.0152(5) 0.0000(4) 0.0063(4) 0.0017(4)
C3 0.0133(5) 0.0136(5) 0.0112(5) -0.0015(4) 0.0032(4) -0.0011(4)

loop_
_atom_type_symbol
_atom_type_description
_atom_type_scat_dispersion_real
_atom_type_scat_dispersion_imag
_atom_type_scat_source
C C 0.0033 0.0016 'International Tables Vol C Tables 4.2.6.8 and 6.1.1.4'
H H 0.0000 0.0000 'International Tables Vol C Tables 4.2.6.8 and 6.1.1.4'
N N 0.0061 0.0033 'International Tables Vol C Tables 4.2.6.8 and 6.1.1.4'
O O 0.0106 0.0060 'International Tables Vol C Tables 4.2.6.8 and 6.1.1.4'
S S 0.1246 0.1234 'International Tables Vol C Tables 4.2.6.8 and 6.1.1.4'

loop_
_geom_angle_atom_site_label_1
_geom_angle_atom_site_label_2
_geom_angle_atom_site_label_3
_geom_angle
_geom_angle_publ_flag
C1 S1 C2 93.10(10) yes
C1 N1 C3 117.70(10) yes
N1 C1 S2 124.50(10) yes
N1 C1 S1 111.10(10) yes
S2 C1 S1 124.40(10) yes
C3 C2 S1 106.60(10) yes
O1 C3 N1 124.00(10) yes
O1 C3 C2 124.50(10) yes
N1 C3 C2 111.60(10) yes
C1 N1 H1 122.0(10) ?
C3 N1 H1 120.0(10) ?
C3 C2 H2 110.0(10) ?
S1 C2 H2 110.0(10) ?
C3 C2 H3 110.0(10) ?
S1 C2 H3 111.0(10) ?
H2 C2 H3 110.0(10) ?

loop_
_geom_bond_atom_site_label_1
_geom_bond_atom_site_label_2
_geom_bond_distance
_geom_bond_publ_flag
S1 C1 1.7350(10) yes
S1 C2 1.8050(10) yes
S2 C1 1.6450(10) yes
O1 C3 1.2200(10) yes
N1 C1 1.3670(10) yes
N1 C3 1.3750(10) yes
C2 C3 1.505(2) yes
N1 H1 0.860(10) ?
C2 H2 0.980(10) ?
C2 H3 0.980(10) ?

loop_
_geom_hbond_atom_site_label_D
_geom_hbond_atom_site_label_H
_geom_hbond_atom_site_label_A
_geom_hbond_site_symmetry_A
_geom_hbond_distance_DH
_geom_hbond_distance_HA
_geom_hbond_distance_DA
_geom_hbond_angle_DHA
_geom_hbond_publ_flag
N1 H1 O1 3_666 0.860(10) 1.980(9) 2.8310(10) 169(2) yes

loop_
_geom_torsion_atom_site_label_1
_geom_torsion_atom_site_label_2
_geom_torsion_atom_site_label_3
_geom_torsion_atom_site_label_4
_geom_torsion
C3 N1 C1 S2 178.60(10)
C3 N1 C1 S1 -1.10(10)
C2 S1 C1 N1 1.63(9)
C2 S1 C1 S2 -178.10(10)
C1 S1 C2 C3 -1.70(10)
C1 N1 C3 O1 -179.80(10)
C1 N1 C3 C2 -0.20(10)
S1 C2 C3 O1 -1791.0(10)
S1 C2 C3 N1 1.40(10)

loop_
_cod_related_entry_id
_cod_related_entry_database
_cod_related_entry_code
1 ChemSpider 1013337
